data_4313365
loop_
_publ_author_name
'Tristram Chivers'
'Chantall Fedorchuk'
'Gabriele Schatte'
'Masood Parvez'

_publ_contact_author_address
; Department of Chemistry
    University of Calgary
    Calgary Alberta T2N 1N4
    Canada
;
_publ_contact_author_email chivers@ucalgary.ca
_publ_contact_author_fax '001 403 289 9488'
_publ_contact_author_name 'Dr Tristram Chivers'
_publ_contact_author_phone '001 403 220 5741'
_publ_section_title
;
 Syntheses and X-ray Structures of Monocyclic, Bicyclic, and Spirocyclic
 Gallium and Indium Boraamidinates
;
_journal_name_full 'Inorganic Chemistry'
_journal_page_first 2084
_journal_page_last 2093
_journal_paper_doi 10.1021/ic0206286
_journal_volume 42
_journal_year 2003
_chemical_formula_sum 'C26 H53 B Cl4 In2 Li N3 O2'
_chemical_formula_weight 828.90
_chemical_name_systematic
;
   ?
;
_space_group_IT_number 14
_symmetry_cell_setting monoclinic
_symmetry_space_group_name_Hall '-P 2yn'
_symmetry_space_group_name_H-M 'P 1 21/n 1'
_atom_sites_solution_hydrogens geom
_atom_sites_solution_primary direct
_atom_sites_solution_secondary difmap
_cell_angle_alpha 90.00
_cell_angle_beta 106.2219(13)
_cell_angle_gamma 90.00
_cell_formula_units_Z 4
_cell_length_a 18.1901(14)
_cell_length_b 10.4585(8)
_cell_length_c 20.3996(15)
_cell_measurement_reflns_used 6605
_cell_measurement_temperature 193(2)
_cell_volume 3726.3(5)
_computing_cell_refinement 'Bruker SMART'
_computing_data_collection 'Bruker SMART'
_computing_data_reduction 'Bruker SHELXTL'
_computing_molecular_graphics 'Bruker SHELXTL'
_computing_publication_material WinGX-1.64.00
_computing_structure_refinement 'SHELXL-97 (Sheldrick, 1997)'
_computing_structure_solution SIR-97
_diffrn_ambient_temperature 193(2)
_diffrn_measured_fraction_theta_full 0.993
_diffrn_measured_fraction_theta_max 0.993
_diffrn_measurement_device_type 'CCD area detector'
_diffrn_measurement_method 'omega scans'
_diffrn_radiation_monochromator graphite
_diffrn_radiation_source 'fine-focus sealed tube'
_diffrn_radiation_type MoK\a
_diffrn_radiation_wavelength 0.71073
_diffrn_reflns_av_R_equivalents 0.0435
_diffrn_reflns_av_sigmaI/netI 0.0402
_diffrn_reflns_limit_h_max 22
_diffrn_reflns_limit_h_min -22
_diffrn_reflns_limit_k_max 13
_diffrn_reflns_limit_k_min -12
_diffrn_reflns_limit_l_max 25
_diffrn_reflns_limit_l_min -25
_diffrn_reflns_number 22959
_diffrn_reflns_theta_full 26.39
_diffrn_reflns_theta_max 26.39
_diffrn_reflns_theta_min 1.33
_diffrn_standards_decay_% 'no decay'
_exptl_absorpt_coefficient_mu 1.550
_exptl_absorpt_correction_T_max 0.7896
_exptl_absorpt_correction_T_min 0.6208
_exptl_absorpt_correction_type empirical
_exptl_absorpt_process_details
;SADABS, V 2.01, Software for Area-Detector Absorption
    Corrections; Bruker AXS Inc., Madison, WI, 2000.
;
_exptl_crystal_colour colorless
_exptl_crystal_density_diffrn 1.478
_exptl_crystal_density_method 'not measured'
_exptl_crystal_description fragment
_exptl_crystal_F_000 1680
_exptl_crystal_size_max 0.34
_exptl_crystal_size_mid 0.28
_exptl_crystal_size_min 0.16
_refine_diff_density_max 0.682
_refine_diff_density_min -0.367
_refine_diff_density_rms 0.082
_refine_ls_extinction_method none
_refine_ls_goodness_of_fit_ref 1.007
_refine_ls_hydrogen_treatment mixed
_refine_ls_matrix_type full
_refine_ls_number_parameters 397
_refine_ls_number_reflns 7591
_refine_ls_number_restraints 0
_refine_ls_restrained_S_all 1.007
_refine_ls_R_factor_all 0.0414
_refine_ls_R_factor_gt 0.0295
_refine_ls_shift/su_max 0.001
_refine_ls_shift/su_mean 0.000
_refine_ls_structure_factor_coef Fsqd
_refine_ls_weighting_details 'calc w=1/[\s^2^(Fo^2^)+(0.0316P)^2^+0.0000P] where P=(Fo^2^+2Fc^2^)/3'
_refine_ls_weighting_scheme calc
_refine_ls_wR_factor_gt 0.0627
_refine_ls_wR_factor_ref 0.0666
_reflns_number_gt 6206
_reflns_number_total 7591
_reflns_threshold_expression >2sigma(I)
_cod_data_source_file ic0206286_8.cif
_cod_data_source_block 6
_cod_database_code 4313365

loop_
_symmetry_equiv_pos_as_xyz
'x, y, z'
'-x+1/2, y+1/2, -z+1/2'
'-x, -y, -z'
'x-1/2, -y-1/2, z-1/2'

loop_
_atom_site_label
_atom_site_type_symbol
_atom_site_fract_x
_atom_site_fract_y
_atom_site_fract_z
_atom_site_U_iso_or_equiv
_atom_site_adp_type
_atom_site_occupancy
_atom_site_symmetry_multiplicity
_atom_site_calc_flag
_atom_site_refinement_flags
_atom_site_disorder_assembly
_atom_site_disorder_group
In1 In 0.529582(10) 0.464970(19) 0.264233(10) 0.02341(6) Uani 1 1 d . . .
In2 In 0.372922(11) 0.39918(2) 0.150375(10) 0.02777(6) Uani 1 1 d . . .
Cl1 Cl 0.52968(4) 0.44804(8) 0.38380(4) 0.03579(18) Uani 1 1 d . A .
Cl2 Cl 0.38733(6) 0.38980(10) 0.03882(4) 0.0545(2) Uani 1 1 d . . .
Cl3 Cl 0.23783(4) 0.39544(9) 0.13187(5) 0.0479(2) Uani 1 1 d . . .
Cl4 Cl 0.63378(4) 0.62654(7) 0.30307(4) 0.03413(17) Uani 1 1 d . A .
O1 O 0.72237(12) 0.5012(2) 0.46583(11) 0.0423(6) Uani 1 1 d . A .
O2A O 0.5952(5) 0.7556(11) 0.4596(5) 0.0390(15) Uani 0.60 1 d P A 1
O2B O 0.6180(9) 0.753(2) 0.4527(10) 0.061(4) Uani 0.40 1 d P A 2
N1 N 0.56201(13) 0.3408(2) 0.19632(12) 0.0265(5) Uani 1 1 d . . .
N2 N 0.44766(12) 0.2780(2) 0.22394(11) 0.0230(5) Uani 1 1 d . . .
N3 N 0.43278(13) 0.5713(2) 0.19685(13) 0.0304(6) Uani 1 1 d . . .
H3N H 0.4520 0.6078 0.1635 0.036 Uiso 1 1 calc R . .
C10 C 0.62087(17) 0.3653(3) 0.15942(16) 0.0336(7) Uani 1 1 d . . .
C11 C 0.60999(19) 0.5025(3) 0.13195(17) 0.0408(8) Uani 1 1 d . . .
H11A H 0.6157 0.5623 0.1700 0.049 Uiso 1 1 calc R . .
H11B H 0.5587 0.5114 0.1002 0.049 Uiso 1 1 calc R . .
H11C H 0.6486 0.5214 0.1081 0.049 Uiso 1 1 calc R . .
C12 C 0.70018(18) 0.3503(4) 0.20941(19) 0.0496(9) Uani 1 1 d . . .
H12A H 0.7067 0.2622 0.2265 0.060 Uiso 1 1 calc R . .
H12B H 0.7055 0.4094 0.2477 0.060 Uiso 1 1 calc R . .
H12C H 0.7393 0.3695 0.1861 0.060 Uiso 1 1 calc R . .
C13 C 0.6118(2) 0.2766(4) 0.09794(18) 0.0487(9) Uani 1 1 d . . .
H13A H 0.6183 0.1876 0.1136 0.058 Uiso 1 1 calc R . .
H13B H 0.6506 0.2977 0.0746 0.058 Uiso 1 1 calc R . .
H13C H 0.5607 0.2877 0.0663 0.058 Uiso 1 1 calc R . .
C20 C 0.41121(15) 0.1874(3) 0.26290(14) 0.0251(6) Uani 1 1 d . . .
C21 C 0.36318(16) 0.2632(3) 0.30005(15) 0.0308(7) Uani 1 1 d . . .
H21A H 0.3223 0.3085 0.2666 0.037 Uiso 1 1 calc R . .
H21B H 0.3958 0.3252 0.3309 0.037 Uiso 1 1 calc R . .
H21C H 0.3406 0.2044 0.3265 0.037 Uiso 1 1 calc R . .
C22 C 0.47430(17) 0.1167(3) 0.31603(16) 0.0326(7) Uani 1 1 d . . .
H22A H 0.5054 0.0672 0.2929 0.039 Uiso 1 1 calc R . .
H22B H 0.4510 0.0587 0.3423 0.039 Uiso 1 1 calc R . .
H22C H 0.5068 0.1787 0.3469 0.039 Uiso 1 1 calc R . .
C23 C 0.35832(16) 0.0915(3) 0.21517(15) 0.0309(7) Uani 1 1 d . . .
H23A H 0.3880 0.0415 0.1909 0.037 Uiso 1 1 calc R . .
H23B H 0.3175 0.1378 0.1821 0.037 Uiso 1 1 calc R . .
H23C H 0.3356 0.0339 0.2421 0.037 Uiso 1 1 calc R . .
C30 C 0.39142(16) 0.6774(3) 0.22107(16) 0.0314(7) Uani 1 1 d . . .
C31 C 0.33380(19) 0.7371(3) 0.16035(19) 0.0480(9) Uani 1 1 d . . .
H31A H 0.2981 0.6713 0.1361 0.058 Uiso 1 1 calc R . .
H31B H 0.3607 0.7743 0.1295 0.058 Uiso 1 1 calc R . .
H31C H 0.3053 0.8043 0.1762 0.058 Uiso 1 1 calc R . .
C32 C 0.34912(18) 0.6194(3) 0.26983(18) 0.0415(8) Uani 1 1 d . . .
H32A H 0.3126 0.5549 0.2454 0.050 Uiso 1 1 calc R . .
H32B H 0.3216 0.6870 0.2864 0.050 Uiso 1 1 calc R . .
H32C H 0.3863 0.5793 0.3086 0.050 Uiso 1 1 calc R . .
C33 C 0.44707(18) 0.7764(3) 0.25975(19) 0.0434(8) Uani 1 1 d . . .
H33A H 0.4837 0.7359 0.2988 0.052 Uiso 1 1 calc R . .
H33B H 0.4190 0.8436 0.2761 0.052 Uiso 1 1 calc R . .
H33C H 0.4747 0.8140 0.2295 0.052 Uiso 1 1 calc R . .
C41 C 0.51912(16) 0.1003(3) 0.16374(15) 0.0293(6) Uani 1 1 d . . .
C42 C 0.57952(17) 0.0199(3) 0.19590(17) 0.0356(7) Uani 1 1 d . . .
H42 H 0.6145 0.0463 0.2376 0.043 Uiso 1 1 calc R . .
C43 C 0.5898(2) -0.0981(3) 0.16837(19) 0.0443(9) Uani 1 1 d . . .
H43 H 0.6310 -0.1518 0.1916 0.053 Uiso 1 1 calc R . .
C44 C 0.5404(2) -0.1374(3) 0.1077(2) 0.0506(10) Uani 1 1 d . . .
H44 H 0.5479 -0.2175 0.0885 0.061 Uiso 1 1 calc R . .
C45 C 0.4797(2) -0.0604(3) 0.07444(19) 0.0456(9) Uani 1 1 d . . .
H45 H 0.4453 -0.0876 0.0326 0.055 Uiso 1 1 calc R . .
C46 C 0.46929(18) 0.0571(3) 0.10239(16) 0.0353(7) Uani 1 1 d . . .
H46 H 0.4273 0.1093 0.0793 0.042 Uiso 1 1 calc R . .
C51 C 0.7385(2) 0.4593(5) 0.5348(2) 0.0708(13) Uani 1 1 d . . .
H51A H 0.7912 0.4851 0.5601 0.085 Uiso 1 1 calc R . .
H51B H 0.7356 0.3648 0.5360 0.085 Uiso 1 1 calc R . .
C52 C 0.6841(2) 0.5142(4) 0.56826(19) 0.0589(11) Uani 1 1 d . . .
H52A H 0.6970 0.4854 0.6158 0.071 Uiso 1 1 calc R . .
H52B H 0.6321 0.4863 0.5443 0.071 Uiso 1 1 calc R . .
H52C H 0.6868 0.6078 0.5670 0.071 Uiso 1 1 calc R . .
C53 C 0.7686(2) 0.4369(4) 0.42858(19) 0.0514(10) Uani 1 1 d . . .
H53A H 0.8219 0.4303 0.4580 0.062 Uiso 1 1 calc R . .
H53B H 0.7692 0.4886 0.3881 0.062 Uiso 1 1 calc R . .
C54 C 0.7394(2) 0.3059(4) 0.4058(2) 0.0666(12) Uani 1 1 d . . .
H54A H 0.7720 0.2665 0.3805 0.080 Uiso 1 1 calc R . .
H54B H 0.6868 0.3119 0.3762 0.080 Uiso 1 1 calc R . .
H54C H 0.7401 0.2535 0.4458 0.080 Uiso 1 1 calc R . .
C61A C 0.5348(5) 0.7367(10) 0.4924(5) 0.049(2) Uani 0.60 1 d P A 1
H61A H 0.5536 0.7645 0.5406 0.059 Uiso 0.60 1 calc PR A 1
H61B H 0.5231 0.6442 0.4922 0.059 Uiso 0.60 1 calc PR A 1
C62A C 0.4634(6) 0.8069(11) 0.4592(6) 0.071(3) Uani 0.60 1 d P A 1
H62A H 0.4255 0.7912 0.4843 0.085 Uiso 0.60 1 calc PR A 1
H62B H 0.4432 0.7774 0.4120 0.085 Uiso 0.60 1 calc PR A 1
H62C H 0.4743 0.8987 0.4595 0.085 Uiso 0.60 1 calc PR A 1
C63A C 0.6293(6) 0.8701(9) 0.4701(6) 0.102(4) Uani 0.60 1 d P A 1
H63A H 0.6413 0.8903 0.5194 0.123 Uiso 0.60 1 calc PR A 1
H63B H 0.5924 0.9352 0.4453 0.123 Uiso 0.60 1 calc PR A 1
C64A C 0.6960(11) 0.8812(17) 0.4502(10) 0.119(9) Uani 0.60 1 d P A 1
H64A H 0.7168 0.9677 0.4604 0.143 Uiso 0.60 1 calc PR A 1
H64B H 0.6846 0.8650 0.4011 0.143 Uiso 0.60 1 calc PR A 1
H64C H 0.7336 0.8188 0.4752 0.143 Uiso 0.60 1 calc PR A 1
C61B C 0.5639(7) 0.8216(16) 0.4837(8) 0.089(4) Uani 0.40 1 d P A 2
H61C H 0.5868 0.8282 0.5337 0.107 Uiso 0.40 1 calc PR A 2
H61D H 0.5553 0.9093 0.4649 0.107 Uiso 0.40 1 calc PR A 2
C62B C 0.4928(11) 0.7565(18) 0.4702(10) 0.086(6) Uani 0.40 1 d P A 2
H62D H 0.4595 0.8006 0.4933 0.103 Uiso 0.40 1 calc PR A 2
H62E H 0.5016 0.6685 0.4872 0.103 Uiso 0.40 1 calc PR A 2
H62F H 0.4683 0.7554 0.4209 0.103 Uiso 0.40 1 calc PR A 2
C63B C 0.6878(11) 0.8471(18) 0.4652(10) 0.064(6) Uani 0.40 1 d P A 2
H63C H 0.7010 0.8786 0.5128 0.077 Uiso 0.40 1 calc PR A 2
H63D H 0.7327 0.8006 0.4588 0.077 Uiso 0.40 1 calc PR A 2
C64B C 0.6703(9) 0.9583(15) 0.4174(9) 0.095(5) Uani 0.40 1 d P A 2
H64D H 0.7160 1.0119 0.4245 0.114 Uiso 0.40 1 calc PR A 2
H64E H 0.6287 1.0086 0.4262 0.114 Uiso 0.40 1 calc PR A 2
H64F H 0.6548 0.9272 0.3702 0.114 Uiso 0.40 1 calc PR A 2
B1 B 0.51155(18) 0.2388(3) 0.19438(16) 0.0258(7) Uani 1 1 d . . .
Li1 Li 0.6337(3) 0.6004(5) 0.4194(3) 0.0366(12) Uani 1 1 d . . .

loop_
_atom_site_aniso_label
_atom_site_aniso_U_11
_atom_site_aniso_U_22
_atom_site_aniso_U_33
_atom_site_aniso_U_23
_atom_site_aniso_U_13
_atom_site_aniso_U_12
In1 0.02195(10) 0.02461(11) 0.02300(11) -0.00155(8) 0.00517(8) -0.00013(8)
In2 0.02600(11) 0.02653(11) 0.02661(12) 0.00022(9) 0.00045(8) 0.00058(8)
Cl1 0.0386(4) 0.0433(4) 0.0257(4) -0.0043(3) 0.0095(3) -0.0144(3)
Cl2 0.0638(6) 0.0705(6) 0.0257(4) 0.0037(4) 0.0066(4) 0.0041(5)
Cl3 0.0264(4) 0.0496(5) 0.0600(6) 0.0040(4) -0.0004(4) -0.0023(4)
Cl4 0.0330(4) 0.0368(4) 0.0313(4) -0.0006(3) 0.0068(3) -0.0111(3)
O1 0.0356(12) 0.0587(16) 0.0305(12) 0.0052(11) 0.0055(10) 0.0073(11)
O2A 0.045(5) 0.040(3) 0.041(3) -0.012(2) 0.028(3) 0.017(3)
O2B 0.070(10) 0.064(6) 0.062(6) -0.013(5) 0.041(6) 0.030(7)
N1 0.0260(12) 0.0296(13) 0.0258(13) -0.0008(10) 0.0104(10) 0.0005(10)
N2 0.0235(11) 0.0219(12) 0.0236(12) 0.0015(10) 0.0068(10) 0.0005(9)
N3 0.0307(13) 0.0271(13) 0.0328(15) 0.0026(11) 0.0082(11) -0.0002(10)
C10 0.0329(16) 0.0386(18) 0.0343(17) -0.0016(14) 0.0175(14) -0.0015(13)
C11 0.049(2) 0.042(2) 0.0375(19) 0.0043(15) 0.0223(16) -0.0055(15)
C12 0.0312(18) 0.068(3) 0.055(2) 0.007(2) 0.0208(17) 0.0050(17)
C13 0.059(2) 0.051(2) 0.049(2) -0.0091(18) 0.0367(19) -0.0075(17)
C20 0.0276(14) 0.0209(14) 0.0273(15) 0.0012(12) 0.0084(12) -0.0029(11)
C21 0.0314(15) 0.0302(16) 0.0340(17) -0.0003(13) 0.0145(13) -0.0054(12)
C22 0.0384(17) 0.0272(16) 0.0329(17) 0.0058(13) 0.0112(14) 0.0009(13)
C23 0.0335(16) 0.0256(15) 0.0334(17) 0.0014(13) 0.0089(14) -0.0046(12)
C30 0.0262(15) 0.0248(15) 0.0432(18) 0.0012(13) 0.0095(13) 0.0058(12)
C31 0.043(2) 0.0360(19) 0.059(2) 0.0047(17) 0.0035(17) 0.0081(15)
C32 0.0387(18) 0.0365(19) 0.053(2) -0.0013(16) 0.0192(16) 0.0034(14)
C33 0.0417(19) 0.0267(17) 0.059(2) -0.0069(16) 0.0096(17) 0.0001(14)
C41 0.0314(15) 0.0279(15) 0.0322(17) -0.0009(13) 0.0150(13) 0.0019(12)
C42 0.0367(17) 0.0347(17) 0.0378(18) 0.0028(14) 0.0144(14) 0.0051(14)
C43 0.050(2) 0.0328(18) 0.056(2) 0.0060(17) 0.0248(19) 0.0128(15)
C44 0.068(3) 0.0317(19) 0.061(3) -0.0086(17) 0.034(2) 0.0043(17)
C45 0.057(2) 0.042(2) 0.041(2) -0.0175(16) 0.0187(18) -0.0095(17)
C46 0.0382(17) 0.0331(17) 0.0348(18) -0.0044(14) 0.0105(14) 0.0015(13)
C51 0.072(3) 0.101(4) 0.040(2) 0.019(2) 0.016(2) 0.037(3)
C52 0.055(2) 0.084(3) 0.037(2) 0.009(2) 0.0117(18) 0.009(2)
C53 0.043(2) 0.069(3) 0.041(2) 0.0049(19) 0.0099(17) 0.0178(18)
C54 0.071(3) 0.066(3) 0.060(3) 0.001(2) 0.015(2) 0.023(2)
C61A 0.052(5) 0.055(5) 0.043(5) -0.001(4) 0.019(4) 0.014(5)
C62A 0.059(6) 0.082(8) 0.072(6) 0.009(6) 0.020(5) 0.028(5)
C63A 0.086(7) 0.064(6) 0.177(12) -0.037(6) 0.070(7) -0.023(5)
C64A 0.114(12) 0.12(2) 0.150(17) -0.021(12) 0.078(12) -0.046(12)
C61B 0.068(8) 0.099(11) 0.108(11) -0.038(10) 0.036(8) -0.039(8)
C62B 0.10(2) 0.084(15) 0.085(16) 0.017(12) 0.051(16) 0.009(14)
C63B 0.075(13) 0.033(7) 0.063(9) -0.013(7) -0.016(10) -0.004(8)
C64B 0.088(11) 0.076(11) 0.134(15) 0.030(10) 0.050(10) 0.002(8)
B1 0.0283(16) 0.0276(17) 0.0201(16) 0.0009(13) 0.0046(13) 0.0040(13)
Li1 0.034(3) 0.044(3) 0.028(3) -0.003(2) 0.003(2) -0.002(2)

loop_
_atom_type_symbol
_atom_type_description
_atom_type_scat_dispersion_real
_atom_type_scat_dispersion_imag
_atom_type_scat_source
C C 0.0033 0.0016 'International Tables Vol C Tables 4.2.6.8 and 6.1.1.4'
H H 0.0000 0.0000 'International Tables Vol C Tables 4.2.6.8 and 6.1.1.4'
Li Li -0.0003 0.0001 'International Tables Vol C Tables 4.2.6.8 and 6.1.1.4'
B B 0.0013 0.0007 'International Tables Vol C Tables 4.2.6.8 and 6.1.1.4'
N N 0.0061 0.0033 'International Tables Vol C Tables 4.2.6.8 and 6.1.1.4'
O O 0.0106 0.0060 'International Tables Vol C Tables 4.2.6.8 and 6.1.1.4'
Cl Cl 0.1484 0.1585 'International Tables Vol C Tables 4.2.6.8 and 6.1.1.4'
In In -0.7276 1.3100 'International Tables Vol C Tables 4.2.6.8 and 6.1.1.4'

loop_
_geom_angle_atom_site_label_1
_geom_angle_atom_site_label_2
_geom_angle_atom_site_label_3
_geom_angle
_geom_angle_site_symmetry_1
_geom_angle_site_symmetry_3
_geom_angle_publ_flag
N1 In1 N3 102.88(9) . . ?
N1 In1 Cl1 133.73(7) . . ?
N3 In1 Cl1 115.83(6) . . ?
N1 In1 N2 62.81(8) . . ?
N3 In1 N2 83.63(8) . . ?
Cl1 In1 N2 96.17(5) . . ?
N1 In1 Cl4 107.42(6) . . ?
N3 In1 Cl4 105.02(6) . . ?
Cl1 In1 Cl4 86.77(2) . . ?
N2 In1 Cl4 168.63(5) . . ?
N1 In1 B1 30.23(9) . . ?
N3 In1 B1 98.79(9) . . ?
Cl1 In1 B1 115.08(7) . . ?
N2 In1 B1 33.24(8) . . ?
Cl4 In1 B1 136.12(7) . . ?
N1 In1 In2 75.29(6) . . ?
N3 In1 In2 42.67(6) . . ?
Cl1 In1 In2 117.367(19) . . ?
N2 In1 In2 41.75(5) . . ?
Cl4 In1 In2 144.77(2) . . ?
B1 In1 In2 58.94(7) . . ?
N2 In2 N3 92.41(9) . . ?
N2 In2 Cl2 115.56(6) . . ?
N3 In2 Cl2 106.07(7) . . ?
N2 In2 Cl3 121.85(6) . . ?
N3 In2 Cl3 116.80(6) . . ?
Cl2 In2 Cl3 103.52(3) . . ?
N2 In2 In1 49.95(6) . . ?
N3 In2 In1 43.37(6) . . ?
Cl2 In2 In1 113.01(3) . . ?
Cl3 In2 In1 141.94(3) . . ?
Li1 Cl1 In1 91.96(12) . . ?
Li1 Cl4 In1 91.53(13) . . ?
C51 O1 C53 112.7(3) . . ?
C51 O1 Li1 124.3(3) . . ?
C53 O1 Li1 121.4(3) . . ?
C63A O2A C61A 115.1(8) . . ?
C63A O2A Li1 125.7(6) . . ?
C61A O2A Li1 117.9(8) . . ?
C61B O2B C63B 103.3(16) . . ?
C61B O2B Li1 141.5(15) . . ?
C63B O2B Li1 114.4(9) . . ?
B1 N1 C10 132.3(2) . . ?
B1 N1 In1 100.77(17) . . ?
C10 N1 In1 126.86(18) . . ?
C20 N2 B1 122.9(2) . . ?
C20 N2 In2 117.17(16) . . ?
B1 N2 In2 106.89(17) . . ?
C20 N2 In1 129.80(16) . . ?
B1 N2 In1 83.51(16) . . ?
In2 N2 In1 88.30(8) . . ?
C30 N3 In2 121.26(17) . . ?
C30 N3 In1 123.63(19) . . ?
In2 N3 In1 93.97(9) . . ?
N1 C10 C12 108.8(2) . . ?
N1 C10 C13 112.4(2) . . ?
C12 C10 C13 110.5(3) . . ?
N1 C10 C11 107.9(2) . . ?
C12 C10 C11 110.0(3) . . ?
C13 C10 C11 107.1(3) . . ?
N2 C20 C21 109.5(2) . . ?
N2 C20 C22 108.9(2) . . ?
C21 C20 C22 108.6(2) . . ?
N2 C20 C23 111.5(2) . . ?
C21 C20 C23 108.0(2) . . ?
C22 C20 C23 110.2(2) . . ?
N3 C30 C33 110.8(2) . . ?
N3 C30 C31 109.4(3) . . ?
C33 C30 C31 110.8(3) . . ?
N3 C30 C32 107.9(2) . . ?
C33 C30 C32 108.4(3) . . ?
C31 C30 C32 109.5(3) . . ?
C42 C41 C46 117.1(3) . . ?
C42 C41 B1 120.4(3) . . ?
C46 C41 B1 122.5(3) . . ?
C43 C42 C41 121.5(3) . . ?
C44 C43 C42 120.1(3) . . ?
C43 C44 C45 120.0(3) . . ?
C44 C45 C46 119.7(3) . . ?
C45 C46 C41 121.6(3) . . ?
O1 C51 C52 111.0(3) . . ?
O1 C53 C54 112.4(3) . . ?
O2A C61A C62A 113.7(10) . . ?
O2A C63A C64A 115.5(11) . . ?
C62B C61B O2B 111.1(14) . . ?
C64B C63B O2B 111.6(15) . . ?
N1 B1 N2 110.7(2) . . ?
N1 B1 C41 125.0(2) . . ?
N2 B1 C41 124.2(2) . . ?
N2 B1 In1 63.26(14) . . ?
C41 B1 In1 167.7(2) . . ?
O2B Li1 O1 119.6(7) . . ?
O2B Li1 O2A 12.3(7) . . ?
O1 Li1 O2A 124.6(4) . . ?
O2B Li1 Cl4 108.6(7) . . ?
O1 Li1 Cl4 108.5(2) . . ?
O2A Li1 Cl4 114.0(4) . . ?
O2B Li1 Cl1 120.4(6) . . ?
O1 Li1 Cl1 105.6(3) . . ?
O2A Li1 Cl1 108.5(4) . . ?
Cl4 Li1 Cl1 89.69(18) . . ?

loop_
_geom_bond_atom_site_label_1
_geom_bond_atom_site_label_2
_geom_bond_distance
_geom_bond_site_symmetry_2
_geom_bond_publ_flag
In1 N1 2.100(2) . ?
In1 N3 2.208(2) . ?
In1 Cl1 2.4450(8) . ?
In1 N2 2.457(2) . ?
In1 Cl4 2.4973(7) . ?
In1 B1 2.733(3) . ?
In1 In2 3.2079(3) . ?
In2 N2 2.137(2) . ?
In2 N3 2.179(2) . ?
In2 Cl2 2.3643(9) . ?
In2 Cl3 2.3800(8) . ?
Cl1 Li1 2.425(5) . ?
Cl4 Li1 2.389(5) . ?
O1 C51 1.424(4) . ?
O1 C53 1.447(4) . ?
O1 Li1 1.929(6) . ?
O2A C63A 1.338(16) . ?
O2A C61A 1.450(11) . ?
O2A Li1 2.029(10) . ?
O2B C61B 1.493(14) . ?
O2B C63B 1.57(3) . ?
O2B Li1 1.79(2) . ?
N1 B1 1.401(4) . ?
N1 C10 1.493(3) . ?
N2 C20 1.504(3) . ?
N2 B1 1.508(4) . ?
N3 C30 1.500(4) . ?
C10 C12 1.524(4) . ?
C10 C13 1.531(4) . ?
C10 C11 1.533(4) . ?
C20 C21 1.528(4) . ?
C20 C22 1.531(4) . ?
C20 C23 1.535(4) . ?
C30 C33 1.507(4) . ?
C30 C31 1.516(4) . ?
C30 C32 1.542(4) . ?
C41 C42 1.393(4) . ?
C41 C46 1.399(4) . ?
C41 B1 1.599(4) . ?
C42 C43 1.390(4) . ?
C43 C44 1.374(5) . ?
C44 C45 1.381(5) . ?
C45 C46 1.390(4) . ?
C51 C52 1.468(5) . ?
C53 C54 1.495(6) . ?
C61A C62A 1.481(10) . ?
C63A C64A 1.388(18) . ?
C61B C62B 1.42(2) . ?
C63B C64B 1.49(2) . ?

loop_
_geom_torsion_atom_site_label_1
_geom_torsion_atom_site_label_2
_geom_torsion_atom_site_label_3
_geom_torsion_atom_site_label_4
_geom_torsion
_geom_torsion_site_symmetry_1
_geom_torsion_site_symmetry_2
_geom_torsion_site_symmetry_3
_geom_torsion_site_symmetry_4
_geom_torsion_publ_flag
N1 In1 In2 N2 65.45(10) . . . . ?
N3 In1 In2 N2 -165.87(11) . . . . ?
Cl1 In1 In2 N2 -66.53(8) . . . . ?
Cl4 In1 In2 N2 164.95(8) . . . . ?
B1 In1 In2 N2 37.68(10) . . . . ?
N1 In1 In2 N3 -128.67(11) . . . . ?
Cl1 In1 In2 N3 99.34(9) . . . . ?
N2 In1 In2 N3 165.87(11) . . . . ?
Cl4 In1 In2 N3 -29.17(9) . . . . ?
B1 In1 In2 N3 -156.45(12) . . . . ?
N1 In1 In2 Cl2 -39.34(7) . . . . ?
N3 In1 In2 Cl2 89.33(9) . . . . ?
Cl1 In1 In2 Cl2 -171.33(3) . . . . ?
N2 In1 In2 Cl2 -104.80(8) . . . . ?
Cl4 In1 In2 Cl2 60.16(4) . . . . ?
B1 In1 In2 Cl2 -67.12(8) . . . . ?
N1 In1 In2 Cl3 158.02(7) . . . . ?
N3 In1 In2 Cl3 -73.31(10) . . . . ?
Cl1 In1 In2 Cl3 26.03(4) . . . . ?
N2 In1 In2 Cl3 92.57(8) . . . . ?
Cl4 In1 In2 Cl3 -102.48(5) . . . . ?
B1 In1 In2 Cl3 130.24(8) . . . . ?
N1 In1 Cl1 Li1 109.48(16) . . . . ?
N3 In1 Cl1 Li1 -106.82(15) . . . . ?
N2 In1 Cl1 Li1 167.29(14) . . . . ?
Cl4 In1 Cl1 Li1 -1.69(13) . . . . ?
B1 In1 Cl1 Li1 138.72(15) . . . . ?
In2 In1 Cl1 Li1 -154.81(13) . . . . ?
N1 In1 Cl4 Li1 -133.36(15) . . . . ?
N3 In1 Cl4 Li1 117.61(15) . . . . ?
Cl1 In1 Cl4 Li1 1.71(13) . . . . ?
N2 In1 Cl4 Li1 -103.6(3) . . . . ?
B1 In1 Cl4 Li1 -121.91(16) . . . . ?
In2 In1 Cl4 Li1 137.61(13) . . . . ?
N3 In1 N1 B1 -85.34(19) . . . . ?
Cl1 In1 N1 B1 61.5(2) . . . . ?
N2 In1 N1 B1 -9.55(17) . . . . ?
Cl4 In1 N1 B1 164.14(16) . . . . ?
In2 In1 N1 B1 -52.47(17) . . . . ?
N3 In1 N1 C10 91.9(2) . . . . ?
Cl1 In1 N1 C10 -121.3(2) . . . . ?
N2 In1 N1 C10 167.7(3) . . . . ?
Cl4 In1 N1 C10 -18.6(2) . . . . ?
B1 In1 N1 C10 177.2(3) . . . . ?
In2 In1 N1 C10 124.8(2) . . . . ?
N3 In2 N2 C20 125.13(18) . . . . ?
Cl2 In2 N2 C20 -125.77(16) . . . . ?
Cl3 In2 N2 C20 1.3(2) . . . . ?
In1 In2 N2 C20 134.8(2) . . . . ?
N3 In2 N2 B1 -92.34(18) . . . . ?
Cl2 In2 N2 B1 16.75(19) . . . . ?
Cl3 In2 N2 B1 143.78(16) . . . . ?
In1 In2 N2 B1 -82.69(17) . . . . ?
N3 In2 N2 In1 -9.66(8) . . . . ?
Cl2 In2 N2 In1 99.44(6) . . . . ?
Cl3 In2 N2 In1 -133.53(4) . . . . ?
N1 In1 N2 C20 136.8(2) . . . . ?
N3 In1 N2 C20 -115.2(2) . . . . ?
Cl1 In1 N2 C20 0.2(2) . . . . ?
Cl4 In1 N2 C20 104.7(3) . . . . ?
B1 In1 N2 C20 128.1(3) . . . . ?
In2 In1 N2 C20 -124.7(2) . . . . ?
N1 In1 N2 B1 8.76(15) . . . . ?
N3 In1 N2 B1 116.79(16) . . . . ?
Cl1 In1 N2 B1 -127.81(15) . . . . ?
Cl4 In1 N2 B1 -23.4(4) . . . . ?
In2 In1 N2 B1 107.21(16) . . . . ?
N1 In1 N2 In2 -98.45(10) . . . . ?
N3 In1 N2 In2 9.58(8) . . . . ?
Cl1 In1 N2 In2 124.98(6) . . . . ?
Cl4 In1 N2 In2 -130.6(2) . . . . ?
B1 In1 N2 In2 -107.21(16) . . . . ?
N2 In2 N3 C30 -123.0(2) . . . . ?
Cl2 In2 N3 C30 119.5(2) . . . . ?
Cl3 In2 N3 C30 4.8(2) . . . . ?
In1 In2 N3 C30 -133.8(2) . . . . ?
N2 In2 N3 In1 10.78(9) . . . . ?
Cl2 In2 N3 In1 -106.71(7) . . . . ?
Cl3 In2 N3 In1 138.58(5) . . . . ?
N1 In1 N3 C30 -177.1(2) . . . . ?
Cl1 In1 N3 C30 28.9(2) . . . . ?
N2 In1 N3 C30 122.7(2) . . . . ?
Cl4 In1 N3 C30 -64.8(2) . . . . ?
B1 In1 N3 C30 152.4(2) . . . . ?
In2 In1 N3 C30 132.1(2) . . . . ?
N1 In1 N3 In2 50.77(10) . . . . ?
Cl1 In1 N3 In2 -103.20(7) . . . . ?
N2 In1 N3 In2 -9.41(8) . . . . ?
Cl4 In1 N3 In2 163.07(5) . . . . ?
B1 In1 N3 In2 20.26(10) . . . . ?
B1 N1 C10 C12 -107.7(4) . . . . ?
In1 N1 C10 C12 76.0(3) . . . . ?
B1 N1 C10 C13 15.1(5) . . . . ?
In1 N1 C10 C13 -161.3(2) . . . . ?
B1 N1 C10 C11 132.9(3) . . . . ?
In1 N1 C10 C11 -43.4(3) . . . . ?
B1 N2 C20 C21 166.4(2) . . . . ?
In2 N2 C20 C21 -57.5(3) . . . . ?
In1 N2 C20 C21 55.1(3) . . . . ?
B1 N2 C20 C22 47.8(3) . . . . ?
In2 N2 C20 C22 -176.09(17) . . . . ?
In1 N2 C20 C22 -63.5(3) . . . . ?
B1 N2 C20 C23 -74.1(3) . . . . ?
In2 N2 C20 C23 62.0(2) . . . . ?
In1 N2 C20 C23 174.61(17) . . . . ?
In2 N3 C30 C33 172.1(2) . . . . ?
In1 N3 C30 C33 52.0(3) . . . . ?
In2 N3 C30 C31 -65.5(3) . . . . ?
In1 N3 C30 C31 174.45(19) . . . . ?
In2 N3 C30 C32 53.6(3) . . . . ?
In1 N3 C30 C32 -66.5(3) . . . . ?
C46 C41 C42 C43 -0.2(4) . . . . ?
B1 C41 C42 C43 -176.5(3) . . . . ?
C41 C42 C43 C44 0.9(5) . . . . ?
C42 C43 C44 C45 -1.0(5) . . . . ?
C43 C44 C45 C46 0.5(5) . . . . ?
C44 C45 C46 C41 0.2(5) . . . . ?
C42 C41 C46 C45 -0.4(4) . . . . ?
B1 C41 C46 C45 175.9(3) . . . . ?
C53 O1 C51 C52 -172.7(4) . . . . ?
Li1 O1 C51 C52 -6.8(6) . . . . ?
C51 O1 C53 C54 78.9(4) . . . . ?
Li1 O1 C53 C54 -87.6(4) . . . . ?
C63A O2A C61A C62A 73.6(14) . . . . ?
Li1 O2A C61A C62A -118.1(10) . . . . ?
C61A O2A C63A C64A 168.3(13) . . . . ?
Li1 O2A C63A C64A 1.1(19) . . . . ?
C63B O2B C61B C62B 173.2(15) . . . . ?
Li1 O2B C61B C62B -18(3) . . . . ?
C61B O2B C63B C64B -75(2) . . . . ?
Li1 O2B C63B C64B 112.4(17) . . . . ?
C10 N1 B1 N2 -162.1(3) . . . . ?
In1 N1 B1 N2 14.9(3) . . . . ?
C10 N1 B1 C41 16.7(5) . . . . ?
In1 N1 B1 C41 -166.3(2) . . . . ?
C10 N1 B1 In1 -177.0(4) . . . . ?
C20 N2 B1 N1 -146.5(2) . . . . ?
In2 N2 B1 N1 73.7(3) . . . . ?
In1 N2 B1 N1 -12.5(2) . . . . ?
C20 N2 B1 C41 34.7(4) . . . . ?
In2 N2 B1 C41 -105.2(3) . . . . ?
In1 N2 B1 C41 168.6(3) . . . . ?
C20 N2 B1 In1 -133.9(2) . . . . ?
In2 N2 B1 In1 86.23(10) . . . . ?
C42 C41 B1 N1 67.7(4) . . . . ?
C46 C41 B1 N1 -108.4(3) . . . . ?
C42 C41 B1 N2 -113.6(3) . . . . ?
C46 C41 B1 N2 70.2(4) . . . . ?
C42 C41 B1 In1 10.7(11) . . . . ?
C46 C41 B1 In1 -165.4(8) . . . . ?
N3 In1 B1 N1 100.53(18) . . . . ?
Cl1 In1 B1 N1 -135.47(16) . . . . ?
N2 In1 B1 N1 164.4(3) . . . . ?
Cl4 In1 B1 N1 -22.1(2) . . . . ?
In2 In1 B1 N1 116.44(19) . . . . ?
N1 In1 B1 N2 -164.4(3) . . . . ?
N3 In1 B1 N2 -63.85(16) . . . . ?
Cl1 In1 B1 N2 60.15(16) . . . . ?
Cl4 In1 B1 N2 173.53(10) . . . . ?
In2 In1 B1 N2 -47.95(13) . . . . ?
N1 In1 B1 C41 65.4(9) . . . . ?
N3 In1 B1 C41 166.0(9) . . . . ?
Cl1 In1 B1 C41 -70.0(10) . . . . ?
N2 In1 B1 C41 -130.2(10) . . . . ?
Cl4 In1 B1 C41 43.4(10) . . . . ?
In2 In1 B1 C41 -178.1(10) . . . . ?
C61B O2B Li1 O1 -114(2) . . . . ?
C63B O2B Li1 O1 53.3(16) . . . . ?
C61B O2B Li1 O2A 3(2) . . . . ?
C63B O2B Li1 O2A 171(6) . . . . ?
C61B O2B Li1 Cl4 120(2) . . . . ?
C63B O2B Li1 Cl4 -71.9(15) . . . . ?
C61B O2B Li1 Cl1 19(3) . . . . ?
C63B O2B Li1 Cl1 -172.9(11) . . . . ?
C51 O1 Li1 O2B 59.1(8) . . . . ?
C53 O1 Li1 O2B -136.1(7) . . . . ?
C51 O1 Li1 O2A 45.8(6) . . . . ?
C53 O1 Li1 O2A -149.4(5) . . . . ?
C51 O1 Li1 Cl4 -175.6(3) . . . . ?
C53 O1 Li1 Cl4 -10.8(4) . . . . ?
C51 O1 Li1 Cl1 -80.6(4) . . . . ?
C53 O1 Li1 Cl1 84.2(3) . . . . ?
C63A O2A Li1 O2B 1(4) . . . . ?
C61A O2A Li1 O2B -165(5) . . . . ?
C63A O2A Li1 O1 71.2(12) . . . . ?
C61A O2A Li1 O1 -95.6(8) . . . . ?
C63A O2A Li1 Cl4 -65.4(11) . . . . ?
C61A O2A Li1 Cl4 127.7(7) . . . . ?
C63A O2A Li1 Cl1 -163.6(10) . . . . ?
C61A O2A Li1 Cl1 29.5(9) . . . . ?
In1 Cl4 Li1 O2B -123.9(6) . . . . ?
In1 Cl4 Li1 O1 104.6(2) . . . . ?
In1 Cl4 Li1 O2A -111.9(4) . . . . ?
In1 Cl4 Li1 Cl1 -1.72(13) . . . . ?
In1 Cl1 Li1 O2B 113.3(8) . . . . ?
In1 Cl1 Li1 O1 -107.3(2) . . . . ?
In1 Cl1 Li1 O2A 117.0(4) . . . . ?
In1 Cl1 Li1 Cl4 1.76(14) . . . . ?
